data_1558824
loop_
_publ_author_name
'Biggins, Naomi'
'Ziebel, Michael E.'
'Gonzalez, Miguel'
'Long, Jeffrey R.'

_publ_section_title
;
 Crystallographic Characterization of the Metal--Organic Framework
 Fe2(bdp)3 upon Reductive Cation Insertion
;
_journal_name_full 'Chemical Science'
_journal_paper_doi 10.1039/D0SC03383A
_journal_year 2020
_chemical_formula_moiety '0.13(C288 H192 Fe16 N96), 2.04(K)'
_chemical_formula_sum 'C36 H24 Fe2 K2.01 N12'
_chemical_formula_weight 815.06
_chemical_name_common K2Fe2(bdp)3
_chemical_name_systematic K2Fe2(bdp)3
_space_group_crystal_system orthorhombic
_space_group_IT_number 70
_space_group_name_Hall '-F 2uv 2vw'
_space_group_name_H-M_alt 'F d d d :2'
_atom_sites_solution_hydrogens geom
_atom_sites_solution_primary dual
_audit_creation_date 2019-09-09
_audit_creation_method
;
Olex2 1.2
(compiled May 18 2018 14:05:52 for OlexSys, GUI svn.r5506)
;
_audit_update_record
;
2020-06-17 deposited with the CCDC.	2020-08-10 downloaded from the CCDC.
;
_cell_angle_alpha 90
_cell_angle_beta 90
_cell_angle_gamma 90
_cell_formula_units_Z 8
_cell_length_a 7.081(3)
_cell_length_b 26.535(9)
_cell_length_c 45.388(19)
_cell_measurement_reflns_used 9892
_cell_measurement_temperature 100(2)
_cell_measurement_theta_max 31.40
_cell_measurement_theta_min 3.36
_cell_volume 8528(6)
_computing_cell_refinement 'SAINT V8.38A (Bruker-AXS, Madison WI, 2016)'
_computing_data_collection 'Bruker APEX3 Bruker-AXS, Madison WI'
_computing_data_reduction 'SAINT V8.38A (Bruker-AXS, Madison WI, 2016)'
_computing_molecular_graphics 'Olex2 (Dolomanov et al., 2009)'
_computing_publication_material 'Olex2 (Dolomanov et al., 2009)'
_computing_structure_refinement 'ShelXL (Sheldrick, 2015)'
_computing_structure_solution 'ShelXT (Sheldrick, 2015)'
_diffrn_ambient_temperature 100(2)
_diffrn_detector_area_resol_mean 7.39
_diffrn_measured_fraction_theta_full 1.000
_diffrn_measured_fraction_theta_max 0.998
_diffrn_measurement_device_type 'Bruker D8 with PHOTON II detector'
_diffrn_measurement_method '\f and \w shutterless scans'
_diffrn_radiation_monochromator 'silicon 111'
_diffrn_radiation_type synchrotron
_diffrn_radiation_wavelength 0.7288
_diffrn_reflns_av_R_equivalents 0.0801
_diffrn_reflns_av_unetI/netI 0.0328
_diffrn_reflns_Laue_measured_fraction_full 1.000
_diffrn_reflns_Laue_measured_fraction_max 0.998
_diffrn_reflns_limit_h_max 9
_diffrn_reflns_limit_h_min -9
_diffrn_reflns_limit_k_max 35
_diffrn_reflns_limit_k_min -35
_diffrn_reflns_limit_l_max 60
_diffrn_reflns_limit_l_min -60
_diffrn_reflns_number 37407
_diffrn_reflns_point_group_measured_fraction_full 1.000
_diffrn_reflns_point_group_measured_fraction_max 0.998
_diffrn_reflns_theta_full 25.930
_diffrn_reflns_theta_max 28.995
_diffrn_reflns_theta_min 1.823
_diffrn_source 'Advanced Light Source station 12.2.1'
_diffrn_standards_number 0
_exptl_absorpt_coefficient_mu 0.975
_exptl_absorpt_correction_T_max 0.986
_exptl_absorpt_correction_T_min 0.819
_exptl_absorpt_correction_type multi-scan
_exptl_absorpt_process_details
;
SADABS-2016/2 (Bruker,2016) was used for absorption correction.
wR2(int) was 0.1547 before and 0.0738 after correction.
The Ratio of minimum to maximum transmission is 0.8305.
The \l/2 correction factor is Not present.
;
_exptl_crystal_colour 'dark yellow'
_exptl_crystal_density_diffrn 1.270
_exptl_crystal_density_method 'not measured'
_exptl_crystal_description 'tapered rod'
_exptl_crystal_F_000 3314
_exptl_crystal_size_max 0.028
_exptl_crystal_size_mid 0.014
_exptl_crystal_size_min 0.014
_refine_diff_density_max 0.807
_refine_diff_density_min -0.610
_refine_diff_density_rms 0.135
_refine_ls_extinction_method none
_refine_ls_goodness_of_fit_ref 1.143
_refine_ls_hydrogen_treatment constr
_refine_ls_matrix_type full
_refine_ls_number_parameters 169
_refine_ls_number_reflns 2645
_refine_ls_number_restraints 32
_refine_ls_restrained_S_all 1.146
_refine_ls_R_factor_all 0.0606
_refine_ls_R_factor_gt 0.0504
_refine_ls_shift/su_max 0.001
_refine_ls_shift/su_mean 0.000
_refine_ls_structure_factor_coef Fsqd
_refine_ls_weighting_details 'w=1/[\s^2^(Fo^2^)+(0.0715P)^2^+47.6197P] where P=(Fo^2^+2Fc^2^)/3'
_refine_ls_weighting_scheme calc
_refine_ls_wR_factor_gt 0.1394
_refine_ls_wR_factor_ref 0.1457
_reflns_Friedel_coverage 0.000
_reflns_number_gt 2220
_reflns_number_total 2645
_reflns_threshold_expression 'I > 2\s(I)'
_cod_data_source_file d0sc03383a2.cif
_cod_data_source_block K2Fe2(bdp)3
_cod_original_sg_symbol_H-M 'F d d d'
_cod_database_code 1558824
_shelx_shelxl_version_number 2018/3
_shelx_space_group_comment
;
The symmetry employed for this shelxl refinement is uniquely defined
by the following loop, which should always be used as a source of
symmetry information in preference to the above space-group names.
They are only intended as comments.
;
_shelx_estimated_absorpt_t_max 0.986
_shelx_estimated_absorpt_t_min 0.973
_olex2_refinement_description
;
1. Fixed Uiso
 At 1.2 times of:
  All C(H) groups
2. Rigid bond restraints
 C4, C5
 with sigma for 1-2 distances of 0.01 and sigma for 1-3 distances of 0.01
3. Uiso/Uaniso restraints and constraints
K3 \\sim K1 \\sim K2: within 3.5A with sigma of 0.04 and sigma for terminal
atoms of 0.08
C10 \\sim C13 \\sim C11 \\sim C12: within 2A with sigma of 0.04 and sigma for
terminal atoms of 0.08
4. Rigid body (RIGU) restrains
 K3, K1, K2
 with sigma for 1-2 distances of 0.004 and sigma for 1-3 distances of 0.004
5. Others
 1*[Sof(K1)]+1*[Sof(K3)]+1*[Sof(K2)]=1 with esd of 0.01
 Sof(C10)=Sof(H10)=Sof(C11)=Sof(H11)=1-FVAR(1)
 Sof(C12)=Sof(H12)=Sof(C13)=Sof(H13)=FVAR(1)
 Fixed Sof: C4(0.5) H4(0.5) C5(0.5) H5(0.5)
6.a Aromatic/amide H refined with riding coordinates:
 C1(H1), C6(H6), C7(H7), C4(H4), C10(H10), C12(H12), C11(H11), C13(H13), C5(H5)
;
_olex2_submission_special_instructions 'No special instructions were received'

loop_
_space_group_symop_operation_xyz
'x, y, z'
'-x+3/4, -y+3/4, z'
'-x+3/4, y, -z+3/4'
'x, -y+3/4, -z+3/4'
'x, y+1/2, z+1/2'
'-x+3/4, -y+5/4, z+1/2'
'-x+3/4, y+1/2, -z+5/4'
'x, -y+5/4, -z+5/4'
'x+1/2, y, z+1/2'
'-x+5/4, -y+3/4, z+1/2'
'-x+5/4, y, -z+5/4'
'x+1/2, -y+3/4, -z+5/4'
'x+1/2, y+1/2, z'
'-x+5/4, -y+5/4, z'
'-x+5/4, y+1/2, -z+3/4'
'x+1/2, -y+5/4, -z+3/4'
'-x, -y, -z'
'x-3/4, y-3/4, -z'
'x-3/4, -y, z-3/4'
'-x, y-3/4, z-3/4'
'-x, -y+1/2, -z+1/2'
'x-3/4, y-1/4, -z+1/2'
'x-3/4, -y+1/2, z-1/4'
'-x, y-1/4, z-1/4'
'-x+1/2, -y, -z+1/2'
'x-1/4, y-3/4, -z+1/2'
'x-1/4, -y, z-1/4'
'-x+1/2, y-3/4, z-1/4'
'-x+1/2, -y+1/2, -z'
'x-1/4, y-1/4, -z'
'x-1/4, -y+1/2, z-3/4'
'-x+1/2, y-1/4, z-3/4'

loop_
_atom_site_label
_atom_site_type_symbol
_atom_site_fract_x
_atom_site_fract_y
_atom_site_fract_z
_atom_site_U_iso_or_equiv
_atom_site_adp_type
_atom_site_occupancy
_atom_site_site_symmetry_order
_atom_site_calc_flag
_atom_site_refinement_flags_posn
_atom_site_refinement_flags_adp
_atom_site_refinement_flags_occupancy
_atom_site_disorder_assembly
_atom_site_disorder_group
Fe1 Fe 0.125000 0.625000 0.37853(2) 0.01219(17) Uani 1 2 d S T P . .
N1 N 0.2815(3) 0.68545(8) 0.37839(4) 0.0168(4) Uani 1 1 d . . . . .
N2 N 0.2894(3) 0.59522(7) 0.40807(4) 0.0167(4) Uani 1 1 d . . . . .
N3 N 0.4786(3) 0.59326(8) 0.40324(4) 0.0164(4) Uani 1 1 d . . . . .
C1 C 0.2241(4) 0.73365(9) 0.38041(6) 0.0219(5) Uani 1 1 d . . . . .
H1 H 0.098949 0.744034 0.384867 0.026 Uiso 1 1 calc R . . . .
C2 C 0.375000 0.76625(14) 0.375000 0.0236(7) Uani 1 2 d S T P A .
C6 C 0.2540(4) 0.57194(10) 0.43380(5) 0.0225(5) Uani 1 1 d . . . . .
H6 H 0.132453 0.568114 0.442363 0.027 Uiso 1 1 calc R . . . .
C8 C 0.4224(4) 0.55418(11) 0.44610(6) 0.0244(6) Uani 1 1 d . . . . .
C7 C 0.5579(4) 0.56888(10) 0.42585(5) 0.0219(5) Uani 1 1 d . . . . .
H7 H 0.689374 0.562514 0.427768 0.026 Uiso 1 1 calc R . . . .
C9 C 0.4597(4) 0.52682(12) 0.47374(6) 0.0282(6) Uani 1 1 d . . . . .
C3 C 0.375000 0.82151(14) 0.375000 0.0282(8) Uani 1 2 d S T P . .
C4 C 0.5361(13) 0.8488(3) 0.3670(2) 0.0376(19) Uani 0.5 1 d . U . A -1
H4 H 0.648025 0.831303 0.361709 0.045 Uiso 0.5 1 calc R . . A -1
K2 K 0.625000 0.625000 0.5400(4) 0.105(8) Uani 0.140(8) 2 d S TU P B 5
C10 C 0.3307(15) 0.5256(7) 0.4967(3) 0.055(5) Uani 0.445(17) 1 d . U . C 2
H10 H 0.212537 0.542205 0.494660 0.066 Uiso 0.445(17) 1 calc R . . C 2
C12 C 0.6356(9) 0.5297(4) 0.48707(16) 0.033(2) Uani 0.555(17) 1 d . U . C 1
H12 H 0.731199 0.549825 0.478278 0.039 Uiso 0.555(17) 1 calc R . . C 1
C11 C 0.3731(14) 0.5003(7) 0.5229(2) 0.051(4) Uani 0.445(17) 1 d . U . C 2
H11 H 0.285789 0.501542 0.538760 0.062 Uiso 0.445(17) 1 calc R . . C 2
C13 C 0.6757(9) 0.5038(4) 0.51304(16) 0.0306(19) Uani 0.555(17) 1 d . U . C 1
H13 H 0.796846 0.507060 0.521824 0.037 Uiso 0.555(17) 1 calc R . . C 1
K3 K 0.212(3) 0.6346(8) 0.5047(4) 0.154(9) Uani 0.134(6) 1 d . U . D 4
K1 K 0.278(3) 0.6328(8) 0.5387(4) 0.315(10) Uani 0.306(8) 1 d . U . E 3
C5 C 0.5346(12) 0.9018(3) 0.3668(2) 0.0378(18) Uani 0.5 1 d . U . A -1
H5 H 0.644876 0.919540 0.361010 0.045 Uiso 0.5 1 calc R . . A -1

loop_
_atom_site_aniso_label
_atom_site_aniso_U_11
_atom_site_aniso_U_22
_atom_site_aniso_U_33
_atom_site_aniso_U_23
_atom_site_aniso_U_13
_atom_site_aniso_U_12
Fe1 0.0178(3) 0.0100(2) 0.0088(2) 0.000 0.000 0.00014(17)
N1 0.0205(11) 0.0136(9) 0.0164(9) -0.0005(7) -0.0002(8) 0.0006(8)
N2 0.0202(11) 0.0166(10) 0.0133(9) 0.0019(7) 0.0013(8) -0.0006(8)
N3 0.0205(11) 0.0166(10) 0.0120(9) 0.0028(7) -0.0003(7) -0.0004(8)
C1 0.0233(14) 0.0141(12) 0.0281(13) -0.0002(9) 0.0013(10) 0.0017(10)
C2 0.0240(18) 0.0146(17) 0.0320(19) 0.000 -0.0012(15) 0.000
C6 0.0228(13) 0.0281(13) 0.0165(11) 0.0077(9) 0.0014(9) 0.0008(10)
C8 0.0253(14) 0.0297(14) 0.0181(11) 0.0095(10) 0.0002(10) 0.0004(11)
C7 0.0228(13) 0.0262(13) 0.0166(11) 0.0049(9) -0.0016(9) 0.0028(11)
C9 0.0278(15) 0.0373(16) 0.0197(12) 0.0140(11) 0.0002(11) 0.0008(12)
C3 0.027(2) 0.0140(17) 0.043(2) 0.000 -0.0017(17) 0.000
C4 0.030(4) 0.017(3) 0.066(5) 0.003(4) 0.018(4) 0.003(2)
K2 0.143(17) 0.066(9) 0.106(13) 0.000 0.000 0.006(8)
C10 0.037(5) 0.089(11) 0.039(5) 0.035(6) 0.016(4) 0.029(6)
C12 0.026(3) 0.047(5) 0.024(3) 0.022(3) -0.001(2) -0.011(3)
C11 0.038(5) 0.082(10) 0.034(5) 0.028(6) 0.015(4) 0.020(5)
C13 0.021(3) 0.047(4) 0.024(3) 0.017(3) -0.006(2) -0.007(3)
K3 0.164(18) 0.195(19) 0.102(11) -0.004(11) -0.013(10) 0.037(16)
K1 0.287(16) 0.40(2) 0.256(19) -0.121(15) -0.006(16) -0.013(16)
C5 0.028(4) 0.019(3) 0.066(5) 0.002(4) 0.011(4) -0.003(2)

loop_
_atom_type_symbol
_atom_type_description
_atom_type_scat_dispersion_real
_atom_type_scat_dispersion_imag
_atom_type_scat_source
C C 0.0034 0.0017 'ANOMDisVal Program in PLATON Spek, A. L. J. Appl. Crystallogr. 2003, 36, 7-13'
H H 0.0000 0.0000 'ANOMDisVal Program in PLATON Spek, A. L. J. Appl. Crystallogr. 2003, 36, 7-13'
Fe Fe 0.3511 0.8892 'ANOMDisVal Program in PLATON Spek, A. L. J. Appl. Crystallogr. 2003, 36, 7-13'
K K 0.2084 0.2634 'ANOMDisVal Program in PLATON Spek, A. L. J. Appl. Crystallogr. 2003, 36, 7-13'
N N 0.0065 0.0035 'ANOMDisVal Program in PLATON Spek, A. L. J. Appl. Crystallogr. 2003, 36, 7-13'

loop_
_geom_angle_atom_site_label_1
_geom_angle_atom_site_label_2
_geom_angle_atom_site_label_3
_geom_angle
_geom_angle_site_symmetry_1
_geom_angle_site_symmetry_3
_geom_angle_publ_flag
N1 Fe1 N1 179.62(12) . 14_455 ?
N1 Fe1 N3 92.89(9) . 3 ?
N1 Fe1 N3 86.84(9) 14_455 3 ?
N1 Fe1 N3 86.84(9) . 16_455 ?
N1 Fe1 N3 92.88(9) 14_455 16_455 ?
N2 Fe1 N1 90.47(9) 14_455 . ?
N2 Fe1 N1 89.79(9) . . ?
N2 Fe1 N1 89.79(9) 14_455 14_455 ?
N2 Fe1 N1 90.47(9) . 14_455 ?
N2 Fe1 N2 92.76(12) . 14_455 ?
N2 Fe1 N3 90.91(9) . 3 ?
N2 Fe1 N3 175.03(9) 14_455 3 ?
N2 Fe1 N3 175.03(9) . 16_455 ?
N2 Fe1 N3 90.92(9) 14_455 16_455 ?
N3 Fe1 N3 85.61(12) 16_455 3 ?
N1 N1 Fe1 123.67(7) 3 . ?
C1 N1 Fe1 127.64(19) . . ?
C1 N1 N1 108.02(15) . 3 ?
N3 N2 Fe1 119.67(15) . . ?
C6 N2 Fe1 132.40(18) . . ?
C6 N2 N3 107.8(2) . . ?
N2 N3 Fe1 128.47(15) . 3 ?
C7 N3 Fe1 123.29(19) . 3 ?
C7 N3 N2 108.0(2) . . ?
N1 C1 H1 124.9 . . ?
N1 C1 C2 110.3(2) . . ?
C2 C1 H1 124.9 . . ?
C1 C2 C1 103.5(3) . 3 ?
C1 C2 C3 128.27(16) . . ?
C1 C2 C3 128.27(16) 3 . ?
N2 C6 H6 125.0 . . ?
N2 C6 C8 110.0(2) . . ?
C8 C6 H6 125.0 . . ?
C6 C8 C9 131.2(3) . . ?
C7 C8 C6 103.4(2) . . ?
C7 C8 C9 125.4(3) . . ?
N3 C7 C8 110.8(2) . . ?
N3 C7 H7 124.6 . . ?
C8 C7 H7 124.6 . . ?
C10 C9 C8 122.2(4) . . ?
C12 C9 C8 120.4(3) . . ?
C12 C9 C11 38.5(6) . 17_666 ?
C12 C9 C13 117.5(4) . 17_666 ?
C11 C9 C8 120.0(4) 17_666 . ?
C13 C9 C8 122.1(3) 17_666 . ?
C13 C9 C11 103.7(6) 17_666 17_666 ?
C4 C3 C2 121.2(3) . . ?
C5 C3 C2 120.8(4) 2_565 . ?
C5 C3 C4 109.4(4) 2_565 . ?
C3 C4 H4 119.6 . . ?
C3 C4 C5 120.9(8) . . ?
C5 C4 H4 119.6 . . ?
C9 C10 H10 119.7 . . ?
C9 C10 C11 120.6(7) . . ?
C11 C10 H10 119.7 . . ?
C9 C12 H12 119.2 . . ?
C9 C12 C13 121.6(5) . . ?
C13 C12 H12 119.2 . . ?
C9 C11 C10 121.6(7) 17_666 . ?
C9 C11 H11 119.2 17_666 . ?
C10 C11 H11 119.2 . . ?
C9 C13 C12 120.8(5) 17_666 . ?
C9 C13 H13 119.6 17_666 . ?
C12 C13 H13 119.6 . . ?
H12 K3 H10 79.9 14 14_455 ?
C3 C5 C4 121.1(8) 4_565 . ?
C3 C5 H5 119.4 4_565 . ?
C4 C5 H5 119.4 . . ?

loop_
_geom_bond_atom_site_label_1
_geom_bond_atom_site_label_2
_geom_bond_distance
_geom_bond_site_symmetry_2
_geom_bond_publ_flag
Fe1 N1 1.949(2) 14_455 ?
Fe1 N1 1.949(2) . ?
Fe1 N2 1.944(2) 14_455 ?
Fe1 N2 1.943(2) . ?
Fe1 N3 1.966(2) 3 ?
Fe1 N3 1.966(2) 16_455 ?
N1 N1 1.360(4) 3 ?
N1 C1 1.345(3) . ?
N2 N3 1.358(3) . ?
N2 C6 1.345(3) . ?
N3 C7 1.337(3) . ?
C1 H1 0.9500 . ?
C1 C2 1.396(3) . ?
C2 C3 1.466(5) . ?
C6 H6 0.9500 . ?
C6 C8 1.398(4) . ?
C8 C7 1.385(4) . ?
C8 C9 1.473(3) . ?
C7 H7 0.9500 . ?
C9 C10 1.387(9) . ?
C9 C12 1.387(7) . ?
C9 C11 1.393(9) 17_666 ?
C9 C13 1.393(6) 17_666 ?
C3 C4 1.398(9) . ?
C3 C5 1.384(9) 2_565 ?
C4 H4 0.9500 . ?
C4 C5 1.406(7) . ?
C10 H10 0.9500 . ?
C10 C11 1.397(11) . ?
C12 H12 0.9500 . ?
C12 C13 1.393(7) . ?
C11 H11 0.9500 . ?
C13 H13 0.9500 . ?
K3 K3 1.33(4) 14_455 ?
K1 K1 4.93(5) 14 ?
C5 H5 0.9500 . ?
